data_7044161
loop_
_publ_author_name
'Sniekers, Jeroen'
'Geysens, Pieter'
'Malaquias, Joao'
'Vander Hoogerstraete, Tom'
'Van Meervelt, Luc'
'Fransaer, Jan'
'Binnemans, Koen'

_publ_section_title
;
 Cobalt(II) containing liquid metal salts for electrodeposition of cobalt
 and electrochemical nanoparticle formation
;
_journal_name_full 'Dalton Trans.'
_journal_paper_doi 10.1039/C7DT02604H
_journal_year 2017
_chemical_formula_moiety 'C36 H60 Co N12, 2(C2 F6 N O4 S2)'
_chemical_formula_sum 'C40 H60 Co F12 N14 O8 S4'
_chemical_formula_weight 1280.19
_space_group_crystal_system monoclinic
_space_group_IT_number 14
_space_group_name_Hall '-P 2ybc'
_space_group_name_H-M_alt 'P 1 21/c 1'
_symmetry_space_group_name_Hall '-P 2ybc'
_symmetry_space_group_name_H-M 'P 1 21/c 1'
_atom_sites_solution_hydrogens geom
_atom_sites_solution_primary direct
_audit_creation_date 2016-11-03
_audit_creation_method
;
Olex2 1.2
(compiled 2016.08.31 svn.r3340 for OlexSys, GUI svn.r5227)
;
_audit_update_record
;
2017-04-24 deposited with the CCDC.
2017-09-11 downloaded from the CCDC.
;
_cell_angle_alpha 90
_cell_angle_beta 101.7361(15)
_cell_angle_gamma 90
_cell_formula_units_Z 2
_cell_length_a 11.15538(16)
_cell_length_b 12.3581(3)
_cell_length_c 21.4046(3)
_cell_measurement_reflns_used 7003
_cell_measurement_temperature 100(2)
_cell_measurement_theta_max 28.9080
_cell_measurement_theta_min 3.4270
_cell_volume 2889.14(9)
_computing_cell_refinement
;
CrysAlisPro, Agilent Technologies,
Version 1.171.36.28 (release 01-02-2013 CrysAlis171 .NET)
(compiled Feb  1 2013,16:14:44)
;
_computing_data_collection
;
CrysAlisPro, Agilent Technologies,
Version 1.171.36.28 (release 01-02-2013 CrysAlis171 .NET)
(compiled Feb  1 2013,16:14:44)
;
_computing_data_reduction
;
CrysAlisPro, Agilent Technologies,
Version 1.171.36.28 (release 01-02-2013 CrysAlis171 .NET)
(compiled Feb  1 2013,16:14:44)
;
_computing_molecular_graphics 'Olex2 (Dolomanov et al., 2009)'
_computing_publication_material 'Olex2 (Dolomanov et al., 2009)'
_computing_structure_refinement 'ShelXL (Sheldrick, 2015)'
_computing_structure_solution 'ShelXS (Sheldrick, 2008)'
_diffrn_ambient_temperature 100(2)
_diffrn_detector_area_resol_mean 15.9631
_diffrn_measured_fraction_theta_full 0.997
_diffrn_measured_fraction_theta_max 0.997
_diffrn_measurement_details
;
#__ type_ start__ end____ width___ exp.time_
  1 omega  -29.00   41.00   1.0000   30.0000
omega____ theta____ kappa____ phi______ frames
    -       18.8701  -38.0000  150.0000 70

#__ type_ start__ end____ width___ exp.time_
  2 omega  -25.00   89.00   1.0000   30.0000
omega____ theta____ kappa____ phi______ frames
    -       18.8701   19.0000    0.0000 114

#__ type_ start__ end____ width___ exp.time_
  3 omega   -9.00   37.00   1.0000   30.0000
omega____ theta____ kappa____ phi______ frames
    -       18.8701   77.0000  150.0000 46
;
_diffrn_measurement_device_type 'SuperNova, Single source at offset, Eos'
_diffrn_measurement_method '\w scans'
_diffrn_orient_matrix_UB_11 0.0134851000
_diffrn_orient_matrix_UB_12 0.0484986000
_diffrn_orient_matrix_UB_13 0.0177178000
_diffrn_orient_matrix_UB_21 0.0635173000
_diffrn_orient_matrix_UB_22 -0.0095859000
_diffrn_orient_matrix_UB_23 0.0026052000
_diffrn_orient_matrix_UB_31 -0.0015589000
_diffrn_orient_matrix_UB_32 0.0290653000
_diffrn_orient_matrix_UB_33 -0.0287524000
_diffrn_radiation_monochromator mirror
_diffrn_radiation_type MoK\a
_diffrn_radiation_wavelength 0.71073
_diffrn_reflns_av_R_equivalents 0.0132
_diffrn_reflns_av_unetI/netI 0.0188
_diffrn_reflns_Laue_measured_fraction_full 0.997
_diffrn_reflns_Laue_measured_fraction_max 0.997
_diffrn_reflns_limit_h_max 13
_diffrn_reflns_limit_h_min -13
_diffrn_reflns_limit_k_max 8
_diffrn_reflns_limit_k_min -15
_diffrn_reflns_limit_l_max 26
_diffrn_reflns_limit_l_min -26
_diffrn_reflns_number 12615
_diffrn_reflns_point_group_measured_fraction_full 0.997
_diffrn_reflns_point_group_measured_fraction_max 0.997
_diffrn_reflns_theta_full 25.242
_diffrn_reflns_theta_max 26.364
_diffrn_reflns_theta_min 2.807
_diffrn_source 'SuperNova (Mo) X-ray Source'
_exptl_absorpt_coefficient_mu 0.539
_exptl_absorpt_correction_T_max 1.00000
_exptl_absorpt_correction_T_min 0.82968
_exptl_absorpt_correction_type multi-scan
_exptl_absorpt_process_details
;
CrysAlisPro, Agilent Technologies,
Version 1.171.36.28 (release 01-02-2013 CrysAlis171 .NET)
(compiled Feb  1 2013,16:14:44)
Empirical absorption correction using spherical harmonics,
 implemented in SCALE3 ABSPACK scaling algorithm.
;
_exptl_crystal_colour 'clear colourless'
_exptl_crystal_colour_lustre clear
_exptl_crystal_colour_primary colourless
_exptl_crystal_density_diffrn 1.472
_exptl_crystal_description block
_exptl_crystal_F_000 1322
_exptl_crystal_size_max 0.19
_exptl_crystal_size_mid 0.16
_exptl_crystal_size_min 0.15
_refine_diff_density_max 0.391
_refine_diff_density_min -0.327
_refine_diff_density_rms 0.043
_refine_ls_extinction_method none
_refine_ls_goodness_of_fit_ref 1.061
_refine_ls_hydrogen_treatment constr
_refine_ls_matrix_type full
_refine_ls_number_parameters 361
_refine_ls_number_reflns 5886
_refine_ls_number_restraints 0
_refine_ls_restrained_S_all 1.061
_refine_ls_R_factor_all 0.0302
_refine_ls_R_factor_gt 0.0266
_refine_ls_shift/su_max 0.001
_refine_ls_shift/su_mean 0.000
_refine_ls_structure_factor_coef Fsqd
_refine_ls_weighting_details 'w=1/[\s^2^(Fo^2^)+(0.0242P)^2^+1.5549P] where P=(Fo^2^+2Fc^2^)/3'
_refine_ls_weighting_scheme calc
_refine_ls_wR_factor_gt 0.0624
_refine_ls_wR_factor_ref 0.0648
_reflns_Friedel_coverage 0.000
_reflns_number_gt 5390
_reflns_number_total 5886
_reflns_threshold_expression 'I > 2\s(I)'
_cod_data_source_file c7dt02604h2.cif
_cod_data_source_block kb2071b
_cod_database_code 7044161
_chemical_oxdiff_formula 'Co C4 F12 S4 O8 N2 N12 C40 H60'
_shelx_space_group_comment
;
The symmetry employed for this shelxl refinement is uniquely defined
by the following loop, which should always be used as a source of
symmetry information in preference to the above space-group names.
They are only intended as comments.
;
_reflns_odcompleteness_completeness 99.81
_reflns_odcompleteness_iscentric 1
_reflns_odcompleteness_theta 26.32
_olex2_refinement_description
;
1. Fixed Uiso
 At 1.2 times of:
  All C(H) groups, All C(H,H) groups
 At 1.5 times of:
  All C(H,H,H) groups
2.a Secondary CH2 refined with riding coordinates:
 C9(H9A,H9B), C10(H10A,H10B), C16(H16A,H16B), C17(H17A,H17B), C23(H23A,H23B),
 C24(H24A,H24B)
2.b Aromatic/amide H refined with riding coordinates:
 C5(H5), C7(H7), C8(H8), C12(H12), C14(H14), C15(H15), C19(H19), C21(H21),
 C22(H22)
2.c Idealised Me refined as rotating group:
 C11(H11A,H11B,H11C), C18(H18A,H18B,H18C), C25(H25A,H25B,H25C)
;
_shelx_shelxl_version_number 2016/4
_olex2_date_sample_data_collection 2014-11-04
_olex2_submission_special_instructions 'No special instructions were received'

loop_
_space_group_symop_operation_xyz
'x, y, z'
'-x, y+1/2, -z+1/2'
'-x, -y, -z'
'x, -y-1/2, z-1/2'

loop_
_atom_site_label
_atom_site_type_symbol
_atom_site_fract_x
_atom_site_fract_y
_atom_site_fract_z
_atom_site_U_iso_or_equiv
_atom_site_adp_type
_atom_site_occupancy
_atom_site_site_symmetry_order
_atom_site_calc_flag
_atom_site_refinement_flags_posn
_atom_site_refinement_flags_adp
_atom_site_refinement_flags_occupancy
Co1 Co 1.000000 0.000000 0.500000 0.01271(7) Uani 1 2 d S T P
N2 N 0.89500(10) 0.14853(9) 0.49173(5) 0.0164(2) Uani 1 1 d . . .
N3 N 0.98108(11) -0.00253(9) 0.39794(5) 0.0161(2) Uani 1 1 d . . .
N4 N 0.83206(10) -0.09292(9) 0.48862(5) 0.0157(2) Uani 1 1 d . . .
C5 C 0.85687(13) 0.20600(11) 0.43907(7) 0.0185(3) Uani 1 1 d . . .
H5 H 0.868021 0.184824 0.397965 0.022 Uiso 1 1 calc R . .
N6 N 0.80047(11) 0.29796(10) 0.45083(6) 0.0202(3) Uani 1 1 d . . .
C7 C 0.80103(14) 0.29977(13) 0.51496(8) 0.0254(3) Uani 1 1 d . . .
H7 H 0.767335 0.354194 0.537602 0.030 Uiso 1 1 calc R . .
C8 C 0.85972(14) 0.20767(12) 0.53973(7) 0.0222(3) Uani 1 1 d . . .
H8 H 0.874135 0.187300 0.583414 0.027 Uiso 1 1 calc R . .
C9 C 0.75169(14) 0.38190(12) 0.40384(8) 0.0272(3) Uani 1 1 d . . .
H9A H 0.665771 0.397597 0.406339 0.033 Uiso 1 1 calc R . .
H9B H 0.752120 0.354488 0.360422 0.033 Uiso 1 1 calc R . .
C10 C 0.82621(14) 0.48612(12) 0.41496(8) 0.0252(3) Uani 1 1 d . . .
H10A H 0.790880 0.539392 0.381753 0.030 Uiso 1 1 calc R . .
H10B H 0.819590 0.516662 0.456884 0.030 Uiso 1 1 calc R . .
C11 C 0.96093(14) 0.46966(14) 0.41354(8) 0.0280(3) Uani 1 1 d . . .
H11A H 0.998620 0.422669 0.449007 0.042 Uiso 1 1 calc GR . .
H11B H 1.002719 0.539831 0.417665 0.042 Uiso 1 1 calc GR . .
H11C H 0.968136 0.435890 0.373045 0.042 Uiso 1 1 calc GR . .
C12 C 1.05668(13) 0.04677(12) 0.36671(6) 0.0165(3) Uani 1 1 d . . .
H12 H 1.128238 0.084811 0.386709 0.020 Uiso 1 1 calc R . .
N13 N 1.01922(11) 0.03615(10) 0.30288(5) 0.0188(3) Uani 1 1 d . . .
C14 C 0.91253(14) -0.02316(12) 0.29238(7) 0.0222(3) Uani 1 1 d . . .
H14 H 0.864209 -0.043435 0.252261 0.027 Uiso 1 1 calc R . .
C15 C 0.89023(13) -0.04688(12) 0.35101(7) 0.0196(3) Uani 1 1 d . . .
H15 H 0.822518 -0.087726 0.358665 0.024 Uiso 1 1 calc R . .
C16 C 1.07842(14) 0.08702(14) 0.25487(7) 0.0245(3) Uani 1 1 d . . .
H16A H 1.098267 0.030687 0.225683 0.029 Uiso 1 1 calc R . .
H16B H 1.156094 0.121172 0.276496 0.029 Uiso 1 1 calc R . .
C17 C 0.99636(15) 0.17245(14) 0.21615(7) 0.0267(3) Uani 1 1 d . . .
H17A H 1.042630 0.210032 0.187723 0.032 Uiso 1 1 calc R . .
H17B H 0.925154 0.136351 0.188988 0.032 Uiso 1 1 calc R . .
C18 C 0.95075(16) 0.25559(14) 0.25848(8) 0.0316(4) Uani 1 1 d . . .
H18A H 1.020120 0.283215 0.290107 0.047 Uiso 1 1 calc GR . .
H18B H 0.891577 0.221440 0.280417 0.047 Uiso 1 1 calc GR . .
H18C H 0.911246 0.315571 0.232148 0.047 Uiso 1 1 calc GR . .
C19 C 0.71927(12) -0.05440(11) 0.47203(6) 0.0160(3) Uani 1 1 d . . .
H19 H 0.699473 0.020457 0.470182 0.019 Uiso 1 1 calc R . .
N20 N 0.63586(10) -0.13456(10) 0.45805(5) 0.0167(2) Uani 1 1 d . . .
C21 C 0.69906(13) -0.23091(12) 0.46607(7) 0.0198(3) Uani 1 1 d . . .
H21 H 0.665443 -0.301637 0.459682 0.024 Uiso 1 1 calc R . .
C22 C 0.81937(13) -0.20445(11) 0.48500(7) 0.0190(3) Uani 1 1 d . . .
H22 H 0.884868 -0.254856 0.494328 0.023 Uiso 1 1 calc R . .
C23 C 0.50433(12) -0.12149(12) 0.43195(7) 0.0197(3) Uani 1 1 d . . .
H23A H 0.477220 -0.049803 0.444398 0.024 Uiso 1 1 calc R . .
H23B H 0.458195 -0.177630 0.450179 0.024 Uiso 1 1 calc R . .
C24 C 0.47637(13) -0.13096(13) 0.35947(7) 0.0226(3) Uani 1 1 d . . .
H24A H 0.504005 -0.202489 0.347074 0.027 Uiso 1 1 calc R . .
H24B H 0.522285 -0.074596 0.341290 0.027 Uiso 1 1 calc R . .
C25 C 0.33953(14) -0.11804(14) 0.33198(8) 0.0272(3) Uani 1 1 d . . .
H25A H 0.294418 -0.176855 0.347521 0.041 Uiso 1 1 calc GR . .
H25B H 0.325095 -0.120570 0.285284 0.041 Uiso 1 1 calc GR . .
H25C H 0.311342 -0.048394 0.345504 0.041 Uiso 1 1 calc GR . .
C26 C 0.44103(15) 0.21626(14) 0.29589(7) 0.0277(3) Uani 1 1 d . . .
F27 F 0.54367(10) 0.26466(10) 0.28814(5) 0.0447(3) Uani 1 1 d . . .
F28 F 0.34651(9) 0.26893(9) 0.26136(4) 0.0356(2) Uani 1 1 d . . .
F29 F 0.44003(11) 0.11575(9) 0.27318(5) 0.0459(3) Uani 1 1 d . . .
S30 S 0.43243(3) 0.21132(3) 0.38113(2) 0.01755(8) Uani 1 1 d . . .
O31 O 0.54295(10) 0.15675(9) 0.41023(5) 0.0280(2) Uani 1 1 d . . .
O32 O 0.31774(10) 0.15918(9) 0.38059(5) 0.0252(2) Uani 1 1 d . . .
N33 N 0.44202(11) 0.33211(10) 0.40480(6) 0.0179(2) Uani 1 1 d . . .
S34 S 0.33251(3) 0.41588(3) 0.39652(2) 0.01885(8) Uani 1 1 d . . .
O35 O 0.22127(9) 0.38525(9) 0.35403(5) 0.0268(2) Uani 1 1 d . . .
O36 O 0.32502(11) 0.46373(9) 0.45659(5) 0.0311(3) Uani 1 1 d . . .
C37 C 0.39637(15) 0.52440(13) 0.35447(9) 0.0300(4) Uani 1 1 d . . .
F38 F 0.41348(11) 0.49117(9) 0.29799(5) 0.0474(3) Uani 1 1 d . . .
F39 F 0.50225(9) 0.56090(8) 0.38777(6) 0.0452(3) Uani 1 1 d . . .
F40 F 0.31738(10) 0.60712(8) 0.34466(6) 0.0476(3) Uani 1 1 d . . .

loop_
_atom_site_aniso_label
_atom_site_aniso_U_11
_atom_site_aniso_U_22
_atom_site_aniso_U_33
_atom_site_aniso_U_23
_atom_site_aniso_U_13
_atom_site_aniso_U_12
Co1 0.01321(13) 0.01095(13) 0.01384(13) -0.00032(10) 0.00243(9) 0.00077(10)
N2 0.0153(6) 0.0136(6) 0.0206(6) -0.0006(5) 0.0042(5) 0.0000(5)
N3 0.0176(6) 0.0139(6) 0.0166(6) -0.0010(5) 0.0030(5) 0.0021(5)
N4 0.0167(6) 0.0144(6) 0.0157(5) 0.0009(5) 0.0027(4) 0.0003(5)
C5 0.0160(7) 0.0143(7) 0.0243(7) -0.0005(6) 0.0015(5) 0.0008(5)
N6 0.0150(6) 0.0137(6) 0.0315(7) 0.0021(5) 0.0036(5) 0.0012(5)
C7 0.0265(8) 0.0178(7) 0.0352(8) -0.0021(7) 0.0143(7) 0.0029(6)
C8 0.0261(8) 0.0178(7) 0.0251(7) -0.0014(6) 0.0108(6) 0.0014(6)
C9 0.0192(7) 0.0187(8) 0.0410(9) 0.0082(7) -0.0004(6) 0.0052(6)
C10 0.0271(8) 0.0155(7) 0.0331(8) 0.0053(6) 0.0068(7) 0.0028(6)
C11 0.0270(8) 0.0283(9) 0.0296(8) 0.0050(7) 0.0074(7) -0.0030(7)
C12 0.0173(7) 0.0171(7) 0.0148(6) -0.0010(5) 0.0023(5) 0.0024(5)
N13 0.0207(6) 0.0209(6) 0.0149(6) 0.0002(5) 0.0037(5) 0.0020(5)
C14 0.0246(8) 0.0221(8) 0.0181(7) -0.0042(6) 0.0003(6) -0.0006(6)
C15 0.0212(7) 0.0169(7) 0.0199(7) -0.0030(6) 0.0020(6) -0.0023(6)
C16 0.0246(8) 0.0334(9) 0.0167(7) 0.0025(6) 0.0070(6) 0.0018(7)
C17 0.0272(8) 0.0319(9) 0.0193(7) 0.0063(7) 0.0007(6) -0.0039(7)
C18 0.0308(9) 0.0258(9) 0.0369(9) 0.0053(7) 0.0034(7) 0.0014(7)
C19 0.0173(7) 0.0156(7) 0.0154(6) -0.0013(5) 0.0036(5) -0.0014(5)
N20 0.0166(6) 0.0174(6) 0.0161(5) -0.0008(5) 0.0031(4) -0.0017(5)
C21 0.0228(7) 0.0145(7) 0.0214(7) 0.0007(6) 0.0025(6) -0.0025(6)
C22 0.0202(7) 0.0138(7) 0.0220(7) 0.0020(6) 0.0020(6) 0.0007(6)
C23 0.0146(7) 0.0229(8) 0.0219(7) -0.0031(6) 0.0041(5) -0.0012(6)
C24 0.0183(7) 0.0277(8) 0.0207(7) -0.0033(6) 0.0016(6) 0.0029(6)
C25 0.0212(8) 0.0288(9) 0.0285(8) -0.0057(7) -0.0019(6) 0.0027(6)
C26 0.0318(9) 0.0305(9) 0.0238(8) -0.0051(7) 0.0125(7) -0.0043(7)
F27 0.0388(6) 0.0679(8) 0.0334(5) -0.0007(5) 0.0218(5) -0.0144(6)
F28 0.0414(6) 0.0452(6) 0.0190(4) 0.0011(4) 0.0036(4) -0.0018(5)
F29 0.0695(8) 0.0388(6) 0.0348(6) -0.0171(5) 0.0230(5) 0.0006(6)
S30 0.02037(18) 0.01477(17) 0.01854(17) -0.00127(13) 0.00638(13) -0.00012(13)
O31 0.0292(6) 0.0203(6) 0.0341(6) 0.0012(5) 0.0053(5) 0.0084(5)
O32 0.0283(6) 0.0229(6) 0.0266(5) -0.0043(4) 0.0107(4) -0.0088(5)
N33 0.0159(6) 0.0150(6) 0.0220(6) -0.0003(5) 0.0019(5) 0.0007(5)
S34 0.01821(17) 0.01606(17) 0.02254(18) 0.00290(14) 0.00479(14) 0.00331(14)
O35 0.0172(5) 0.0312(6) 0.0306(6) 0.0072(5) 0.0015(4) 0.0017(5)
O36 0.0415(7) 0.0237(6) 0.0295(6) -0.0027(5) 0.0106(5) 0.0109(5)
C37 0.0273(8) 0.0201(8) 0.0429(10) 0.0085(7) 0.0077(7) 0.0015(7)
F38 0.0626(8) 0.0417(7) 0.0449(6) 0.0146(5) 0.0271(6) -0.0065(6)
F39 0.0325(6) 0.0232(5) 0.0757(8) 0.0079(5) 0.0009(5) -0.0076(4)
F40 0.0406(6) 0.0245(5) 0.0775(8) 0.0241(5) 0.0115(6) 0.0113(5)

loop_
_atom_type_symbol
_atom_type_description
_atom_type_scat_dispersion_real
_atom_type_scat_dispersion_imag
_atom_type_scat_source
C C 0.0033 0.0016 'International Tables Vol C Tables 4.2.6.8 and 6.1.1.4'
H H 0.0000 0.0000 'International Tables Vol C Tables 4.2.6.8 and 6.1.1.4'
Co Co 0.3494 0.9721 'International Tables Vol C Tables 4.2.6.8 and 6.1.1.4'
F F 0.0171 0.0103 'International Tables Vol C Tables 4.2.6.8 and 6.1.1.4'
N N 0.0061 0.0033 'International Tables Vol C Tables 4.2.6.8 and 6.1.1.4'
O O 0.0106 0.0060 'International Tables Vol C Tables 4.2.6.8 and 6.1.1.4'
S S 0.1246 0.1234 'International Tables Vol C Tables 4.2.6.8 and 6.1.1.4'

loop_
_geom_angle_atom_site_label_1
_geom_angle_atom_site_label_2
_geom_angle_atom_site_label_3
_geom_angle
_geom_angle_site_symmetry_1
_geom_angle_site_symmetry_3
N2 Co1 N2 180.0 . 3_756
N2 Co1 N4 90.05(4) 3_756 .
N2 Co1 N4 90.05(4) . 3_756
N2 Co1 N4 89.95(4) . .
N2 Co1 N4 89.95(4) 3_756 3_756
N3 Co1 N2 89.41(4) 3_756 3_756
N3 Co1 N2 90.59(4) . 3_756
N3 Co1 N2 89.41(4) . .
N3 Co1 N2 90.59(4) 3_756 .
N3 Co1 N3 180.0 3_756 .
N3 Co1 N4 88.52(4) 3_756 3_756
N3 Co1 N4 91.48(4) 3_756 .
N3 Co1 N4 91.48(4) . 3_756
N3 Co1 N4 88.52(4) . .
N4 Co1 N4 180.0 3_756 .
C5 N2 Co1 126.71(10) . .
C5 N2 C8 104.95(12) . .
C8 N2 Co1 128.23(10) . .
C12 N3 Co1 124.33(9) . .
C12 N3 C15 105.22(11) . .
C15 N3 Co1 130.36(9) . .
C19 N4 Co1 126.28(9) . .
C19 N4 C22 105.18(12) . .
C22 N4 Co1 127.51(9) . .
N2 C5 N6 111.96(13) . .
C5 N6 C7 107.07(12) . .
C5 N6 C9 126.11(13) . .
C7 N6 C9 126.79(13) . .
C8 C7 N6 106.21(13) . .
C7 C8 N2 109.81(13) . .
N6 C9 C10 112.02(13) . .
C11 C10 C9 113.13(13) . .
N3 C12 N13 111.56(12) . .
C12 N13 C14 107.21(12) . .
C12 N13 C16 125.06(12) . .
C14 N13 C16 127.56(12) . .
C15 C14 N13 106.17(12) . .
C14 C15 N3 109.84(13) . .
N13 C16 C17 111.71(12) . .
C18 C17 C16 112.29(13) . .
N4 C19 N20 111.71(12) . .
C19 N20 C21 107.13(11) . .
C19 N20 C23 126.41(12) . .
C21 N20 C23 126.10(12) . .
C22 C21 N20 106.17(12) . .
C21 C22 N4 109.82(13) . .
N20 C23 C24 111.14(11) . .
C23 C24 C25 111.44(12) . .
F27 C26 F29 108.46(13) . .
F27 C26 S30 110.89(11) . .
F28 C26 F27 108.40(14) . .
F28 C26 F29 107.86(13) . .
F28 C26 S30 111.78(10) . .
F29 C26 S30 109.34(11) . .
O31 S30 C26 103.41(7) . .
O31 S30 N33 108.10(7) . .
O32 S30 C26 103.47(7) . .
O32 S30 O31 118.75(7) . .
O32 S30 N33 115.61(6) . .
N33 S30 C26 105.84(7) . .
S30 N33 S34 125.73(8) . .
N33 S34 C37 99.49(7) . .
O35 S34 N33 116.58(7) . .
O35 S34 O36 118.53(7) . .
O35 S34 C37 104.71(7) . .
O36 S34 N33 110.72(7) . .
O36 S34 C37 103.74(8) . .
F38 C37 S34 111.24(11) . .
F38 C37 F39 108.48(14) . .
F38 C37 F40 107.80(14) . .
F39 C37 S34 112.09(12) . .
F39 C37 F40 108.06(14) . .
F40 C37 S34 109.02(11) . .

loop_
_geom_bond_atom_site_label_1
_geom_bond_atom_site_label_2
_geom_bond_distance
_geom_bond_site_symmetry_2
Co1 N2 2.1652(12) 3_756
Co1 N2 2.1652(12) .
Co1 N3 2.1518(11) 3_756
Co1 N3 2.1519(11) .
Co1 N4 2.1685(11) 3_756
Co1 N4 2.1685(11) .
N2 C5 1.3271(18) .
N2 C8 1.3816(18) .
N3 C12 1.3261(18) .
N3 C15 1.3865(18) .
N4 C19 1.3244(18) .
N4 C22 1.3860(18) .
C5 N6 1.3472(18) .
N6 C7 1.372(2) .
N6 C9 1.4701(19) .
C7 C8 1.365(2) .
C9 C10 1.525(2) .
C10 C11 1.523(2) .
C12 N13 1.3514(17) .
N13 C14 1.3768(19) .
N13 C16 1.4708(18) .
C14 C15 1.360(2) .
C16 C17 1.527(2) .
C17 C18 1.524(2) .
C19 N20 1.3503(18) .
N20 C21 1.3767(19) .
N20 C23 1.4688(17) .
C21 C22 1.361(2) .
C23 C24 1.5235(19) .
C24 C25 1.529(2) .
C26 F27 1.3318(19) .
C26 F28 1.328(2) .
C26 F29 1.3331(19) .
C26 S30 1.8474(16) .
S30 O31 1.4319(11) .
S30 O32 1.4304(11) .
S30 N33 1.5729(12) .
N33 S34 1.5835(12) .
S34 O35 1.4321(11) .
S34 O36 1.4331(11) .
S34 C37 1.8377(17) .
C37 F38 1.327(2) .
C37 F39 1.328(2) .
C37 F40 1.3380(19) .
